data_2311570
loop_
_publ_author_name
'Aydin, Abdullah'
'Akkurt, Mehmet'
'Gur, Zehra Tugce'
'Bano\(glu, Erden'

_publ_section_title
;
 Crystal structure and Hirshfeld surface analysis of
 1-(2,4-di-chloro-benz-yl)-5-methyl-<i>N</i>-(thio-phene-2-sulfon-yl)-1<i>H</i>-pyrazole-3-carboxamide.
;
_journal_coeditor_code RZ5232
_journal_issue 'Pt 5'
_journal_name_full 'Acta crystallographica. Section E, Crystallographic communications'
_journal_page_first 747
_journal_page_last 751
_journal_paper_doi 10.1107/S2056989018006242
_journal_volume 74
_journal_year 2018
_chemical_formula_iupac 'C16 H13 Cl2 N3 O3 S2'
_chemical_formula_moiety 'C16 H13 Cl2 N3 O3 S2'
_chemical_formula_sum 'C16 H13 Cl2 N3 O3 S2'
_chemical_formula_weight 430.31
_chemical_name_systematic
1-(2,4-Dichlorobenzyl)-5-methyl-<i>N</i>-(thiophene-2-sulfonyl)-1<i>H</i>-pyrazole-3-carboxamide
_space_group_IT_number 2
_space_group_name_Hall '-P 1'
_space_group_name_H-M_alt 'P -1'
_symmetry_cell_setting triclinic
_symmetry_space_group_name_Hall '-P 1'
_symmetry_space_group_name_H-M 'P -1'
_atom_sites_solution_hydrogens mixed
_cell_angle_alpha 76.091(2)
_cell_angle_beta 74.610(2)
_cell_angle_gamma 87.970(2)
_cell_formula_units_Z 2
_cell_length_a 8.2706(4)
_cell_length_b 8.7726(4)
_cell_length_c 13.6433(7)
_cell_measurement_reflns_used 9888
_cell_measurement_temperature 296(2)
_cell_measurement_theta_max 28.32
_cell_measurement_theta_min 2.39
_cell_volume 925.98(8)
_computing_cell_refinement
;
SAINT (Bruker, 2007)
;
_computing_data_collection
;
APEX2 (Bruker, 2007)
;
_computing_data_reduction
;
SAINT (Bruker, 2007)
;
_computing_molecular_graphics
;
ORTEP-3 for Windows (Farrugia, 2012)
;
_computing_publication_material
;
PLATON (Spek, 2009) and WinGX (Farrugia, 2012)
;
_computing_structure_refinement
;
SHELXL-2014 (Sheldrick, 2015<i>b</i>)
;
_computing_structure_solution
;
SHELXT-2014 (Sheldrick, 2015<i>a</i>)
;
_diffrn_ambient_temperature 296(2)
_diffrn_measured_fraction_theta_full 0.998
_diffrn_measured_fraction_theta_max 0.994
_diffrn_measurement_device_type 'Bruker APEXII CCD'
_diffrn_measurement_method '\f and \w scans'
_diffrn_radiation_monochromator graphite
_diffrn_radiation_source 'sealed tube'
_diffrn_radiation_type MoK\a
_diffrn_radiation_wavelength 0.71073
_diffrn_reflns_av_R_equivalents 0.0242
_diffrn_reflns_limit_h_max 11
_diffrn_reflns_limit_h_min -10
_diffrn_reflns_limit_k_max 11
_diffrn_reflns_limit_k_min -11
_diffrn_reflns_limit_l_max 18
_diffrn_reflns_limit_l_min -17
_diffrn_reflns_number 19595
_diffrn_reflns_reduction_process
;
;
_diffrn_reflns_theta_full 25.24
_diffrn_reflns_theta_max 28.35
_diffrn_reflns_theta_min 1.60
_diffrn_standards_number 0
_exptl_absorpt_coefficient_mu 0.598
_exptl_absorpt_correction_T_max 0.75
_exptl_absorpt_correction_T_min 0.60
_exptl_absorpt_correction_type multi-scan
_exptl_absorpt_process_details
;
(SADABS; Bruker, 2007)
;
_exptl_crystal_colour 'translucent light white'
_exptl_crystal_density_diffrn 1.543
_exptl_crystal_density_method 'Not Measured'
_exptl_crystal_description prism
_exptl_crystal_F_000 440
_exptl_crystal_size_max 0.985
_exptl_crystal_size_mid 0.675
_exptl_crystal_size_min 0.516
_refine_diff_density_max 1.199
_refine_diff_density_min -0.818
_refine_ls_extinction_method none
_refine_ls_goodness_of_fit_ref 1.030
_refine_ls_hydrogen_treatment mixed
_refine_ls_matrix_type full
_refine_ls_number_parameters 216
_refine_ls_number_reflns 4598
_refine_ls_number_restraints 14
_refine_ls_restrained_S_all 1.043
_refine_ls_R_factor_all 0.0610
_refine_ls_R_factor_gt 0.0561
_refine_ls_shift/su_max 0.000
_refine_ls_shift/su_mean 0.000
_refine_ls_structure_factor_coef Fsqd
_refine_ls_weighting_details 'w=1/[\s^2^(Fo^2^)+(0.0820P)^2^+0.8819P] where P=(Fo^2^+2Fc^2^)/3'
_refine_ls_weighting_scheme calc
_refine_ls_wR_factor_gt 0.1500
_refine_ls_wR_factor_ref 0.1554
_reflns_number_gt 4134
_reflns_number_total 4598
_reflns_threshold_expression I>2\s(I)
_cod_data_source_file rz5232sup1.cif
_cod_data_source_block I
_cod_database_code 2311570

loop_
_space_group_symop_id
_space_group_symop_operation_xyz
1 x,y,z
2 -x,-y,-z

loop_
_atom_site_type_symbol
_atom_site_label
_atom_site_fract_x
_atom_site_fract_y
_atom_site_fract_z
_atom_site_U_iso_or_equiv
_atom_site_adp_type
_atom_site_calc_flag
_atom_site_occupancy
_atom_site_disorder_assembly
_atom_site_disorder_group
C C1 1.0018(3) 0.5302(5) 0.6433(2) 0.0643(8) Uani d 1 . .
H H1 1.109594 0.540142 0.650187 0.077 Uiso calc 1 A 1
C C2 0.9085(4) 0.6538(4) 0.6217(3) 0.0615(8) Uani d 1 . .
H H2 0.943899 0.757761 0.609474 0.074 Uiso calc 1 B 1
C C3 0.7555(6) 0.6082(6) 0.6199(4) 0.0426(11) Uani d 0.762(3) C 1
H H3 0.670625 0.678061 0.610153 0.051 Uiso calc 0.762(3) C 1
S S1 0.91332(19) 0.35743(15) 0.65722(17) 0.0492(3) Uani d 0.762(3) C 1
C C3A 0.901(2) 0.382(2) 0.655(2) 0.0426(11) Uani d 0.238(3) C 2
H H3A 0.933907 0.278893 0.670858 0.051 Uiso calc 0.238(3) C 2
S S1A 0.7356(7) 0.6272(6) 0.6034(4) 0.0492(3) Uani d 0.238(3) C 2
C C4 0.7359(3) 0.4413(3) 0.63434(16) 0.0334(4) Uani d 1 . .
C C5 0.7050(3) 0.1354(2) 0.52207(17) 0.0330(4) Uani d 1 . .
C C6 0.7152(3) 0.0968(2) 0.42142(16) 0.0313(4) Uani d 1 . .
C C7 0.8307(3) 0.0022(3) 0.37032(19) 0.0375(5) Uani d 1 . .
H H7 0.916655 -0.053427 0.393564 0.045 Uiso calc 1 . .
C C8 0.7892(3) 0.0094(3) 0.27811(18) 0.0361(4) Uani d 1 . .
C C9 0.8648(4) -0.0637(4) 0.1890(2) 0.0529(6) Uani d 1 . .
H H9A 0.794588 -0.150751 0.192409 0.079 Uiso calc 1 . .
H H9B 0.974150 -0.100242 0.193074 0.079 Uiso calc 1 . .
H H9C 0.874250 0.012686 0.124042 0.079 Uiso calc 1 . .
C C10 0.5646(3) 0.1512(3) 0.19870(18) 0.0397(5) Uani d 1 . .
H H10A 0.448790 0.169220 0.231841 0.048 Uiso calc 1 C 1
H H10B 0.565068 0.066145 0.164493 0.048 Uiso calc 1 C 1
C C11 0.6400(5) 0.2998(3) 0.1159(2) 0.0466(3) Uani d 0.762(3) C 1
C C12 0.6577(4) 0.4311(3) 0.15290(16) 0.0466(3) Uani d 0.762(3) C 1
H H12 0.629582 0.423813 0.224578 0.056 Uiso calc 0.762(3) C 1
C C13 0.7173(4) 0.5732(3) 0.08277(18) 0.0466(3) Uani d 0.762(3) C 1
H H13 0.729125 0.660962 0.107532 0.056 Uiso calc 0.762(3) C 1
C C14 0.7593(4) 0.5840(2) -0.02436(17) 0.0466(3) Uani d 0.762(3) C 1
C C15 0.7416(5) 0.4528(3) -0.06137(17) 0.0466(3) Uani d 0.762(3) C 1
H H15 0.769664 0.460061 -0.133046 0.056 Uiso calc 0.762(3) C 1
C C16 0.6819(6) 0.3107(3) 0.0088(3) 0.0466(3) Uani d 0.762(3) C 1
Cl Cl1 0.8269(3) 0.7564(2) -0.11887(17) 0.0835(5) Uani d 0.762(3) C 1
Cl Cl2 0.6424(5) 0.1501(4) -0.0388(2) 0.0805(7) Uani d 0.762(3) C 1
C C11A 0.6465(15) 0.3022(11) 0.1193(7) 0.0466(3) Uani d 0.238(3) C 2
C C12A 0.7063(12) 0.4320(11) 0.1423(5) 0.0466(3) Uani d 0.238(3) C 2
H H12A 0.696770 0.433593 0.211501 0.056 Uiso calc 0.238(3) C 2
C C13A 0.7802(12) 0.5595(9) 0.0618(6) 0.0466(3) Uani d 0.238(3) C 2
H H13A 0.820202 0.646324 0.077136 0.056 Uiso calc 0.238(3) C 2
C C14A 0.7945(12) 0.5571(9) -0.0417(5) 0.0466(3) Uani d 0.238(3) C 2
C C15A 0.7347(15) 0.4273(11) -0.0646(6) 0.0466(3) Uani d 0.238(3) C 2
H H15A 0.744229 0.425767 -0.133838 0.056 Uiso calc 0.238(3) C 2
C C16A 0.6608(17) 0.2999(11) 0.0159(9) 0.0466(3) Uani d 0.238(3) C 2
Cl Cl1A 0.8896(10) 0.7355(9) -0.1136(7) 0.0835(5) Uani d 0.238(3) C 2
Cl Cl2A 0.6826(18) 0.1514(15) -0.0300(9) 0.0805(7) Uani d 0.238(3) C 2
N N1 0.6005(2) 0.2605(2) 0.53833(15) 0.0363(4) Uani d 1 . .
H H1N 0.571(4) 0.317(3) 0.4869(18) 0.044 Uiso d 1 . .
N N2 0.6550(2) 0.1036(2) 0.27928(14) 0.0340(4) Uani d 1 . .
N N3 0.6080(2) 0.1593(2) 0.36579(14) 0.0334(4) Uani d 1 . .
O O1 0.5273(2) 0.2101(2) 0.73271(13) 0.0479(4) Uani d 1 . .
O O2 0.4310(2) 0.4460(2) 0.62514(13) 0.0412(4) Uani d 1 . .
O O3 0.7814(2) 0.0698(2) 0.58384(14) 0.0473(4) Uani d 1 . .
S S2 0.55880(6) 0.33499(6) 0.64141(4) 0.03159(15) Uani d 1 . .

loop_
_atom_site_aniso_label
_atom_site_aniso_U_11
_atom_site_aniso_U_22
_atom_site_aniso_U_33
_atom_site_aniso_U_12
_atom_site_aniso_U_13
_atom_site_aniso_U_23
Cl1 0.1094(16) 0.0562(7) 0.0754(7) -0.0290(10) -0.0317(10) 0.0150(5)
Cl1A 0.1094(16) 0.0562(7) 0.0754(7) -0.0290(10) -0.0317(10) 0.0150(5)
Cl2 0.144(2) 0.0649(5) 0.0438(7) -0.0339(10) -0.0276(8) -0.0255(5)
Cl2A 0.144(2) 0.0649(5) 0.0438(7) -0.0339(10) -0.0276(8) -0.0255(5)
S1 0.0461(5) 0.0507(7) 0.0605(6) 0.0166(4) -0.0260(4) -0.0205(6)
S1A 0.0461(5) 0.0507(7) 0.0605(6) 0.0166(4) -0.0260(4) -0.0205(6)
S2 0.0325(3) 0.0336(3) 0.0302(3) 0.0020(2) -0.0086(2) -0.0102(2)
O1 0.0609(11) 0.0441(9) 0.0348(8) -0.0091(8) -0.0098(7) -0.0038(7)
O2 0.0342(8) 0.0474(9) 0.0468(9) 0.0105(7) -0.0122(7) -0.0204(7)
O3 0.0556(10) 0.0487(10) 0.0485(10) 0.0187(8) -0.0304(8) -0.0160(8)
N1 0.0458(10) 0.0360(9) 0.0336(9) 0.0126(8) -0.0186(8) -0.0135(7)
N2 0.0386(9) 0.0332(8) 0.0323(9) 0.0031(7) -0.0116(7) -0.0099(7)
N3 0.0366(9) 0.0338(8) 0.0330(9) 0.0061(7) -0.0125(7) -0.0108(7)
C1 0.0361(12) 0.105(3) 0.0567(17) -0.0026(14) -0.0139(11) -0.0267(17)
C2 0.0577(16) 0.0581(17) 0.0667(19) -0.0200(14) -0.0091(14) -0.0164(14)
C3 0.0345(19) 0.0394(19) 0.051(2) -0.0035(14) -0.0204(15) 0.0060(15)
C3A 0.0345(19) 0.0394(19) 0.051(2) -0.0035(14) -0.0204(15) 0.0060(15)
C4 0.0306(9) 0.0381(10) 0.0336(10) 0.0034(8) -0.0096(7) -0.0122(8)
C5 0.0344(10) 0.0310(9) 0.0369(10) 0.0036(7) -0.0137(8) -0.0103(8)
C6 0.0332(9) 0.0285(9) 0.0344(10) 0.0027(7) -0.0119(8) -0.0088(8)
C7 0.0361(10) 0.0351(10) 0.0468(12) 0.0078(8) -0.0157(9) -0.0158(9)
C8 0.0372(10) 0.0317(10) 0.0411(11) 0.0031(8) -0.0091(8) -0.0139(8)
C9 0.0538(14) 0.0576(15) 0.0525(15) 0.0090(12) -0.0087(12) -0.0298(13)
C10 0.0471(12) 0.0413(11) 0.0348(11) -0.0009(9) -0.0173(9) -0.0094(9)
C11 0.0639(8) 0.0396(6) 0.0367(6) -0.0054(6) -0.0098(5) -0.0130(5)
C11A 0.0639(8) 0.0396(6) 0.0367(6) -0.0054(6) -0.0098(5) -0.0130(5)
C12 0.0639(8) 0.0396(6) 0.0367(6) -0.0054(6) -0.0098(5) -0.0130(5)
C12A 0.0639(8) 0.0396(6) 0.0367(6) -0.0054(6) -0.0098(5) -0.0130(5)
C13 0.0639(8) 0.0396(6) 0.0367(6) -0.0054(6) -0.0098(5) -0.0130(5)
C13A 0.0639(8) 0.0396(6) 0.0367(6) -0.0054(6) -0.0098(5) -0.0130(5)
C14 0.0639(8) 0.0396(6) 0.0367(6) -0.0054(6) -0.0098(5) -0.0130(5)
C14A 0.0639(8) 0.0396(6) 0.0367(6) -0.0054(6) -0.0098(5) -0.0130(5)
C15 0.0639(8) 0.0396(6) 0.0367(6) -0.0054(6) -0.0098(5) -0.0130(5)
C15A 0.0639(8) 0.0396(6) 0.0367(6) -0.0054(6) -0.0098(5) -0.0130(5)
C16 0.0639(8) 0.0396(6) 0.0367(6) -0.0054(6) -0.0098(5) -0.0130(5)
C16A 0.0639(8) 0.0396(6) 0.0367(6) -0.0054(6) -0.0098(5) -0.0130(5)

loop_
_atom_type_symbol
_atom_type_description
_atom_type_scat_dispersion_real
_atom_type_scat_dispersion_imag
_atom_type_scat_source
C C 0.0033 0.0016 ' International Tables Vol C Tables 4.2.6.8 and 6.1.1.4'
H H 0.0000 0.0000 ' International Tables Vol C Tables 4.2.6.8 and 6.1.1.4'
Cl Cl 0.1484 0.1585 ' International Tables Vol C Tables 4.2.6.8 and 6.1.1.4'
N N 0.0061 0.0033 ' International Tables Vol C Tables 4.2.6.8 and 6.1.1.4'
O O 0.0106 0.0060 ' International Tables Vol C Tables 4.2.6.8 and 6.1.1.4'
S S 0.1246 0.1234 ' International Tables Vol C Tables 4.2.6.8 and 6.1.1.4'

loop_
_geom_angle_atom_site_label_1
_geom_angle_atom_site_label_2
_geom_angle_atom_site_label_3
_geom_angle
_geom_angle_publ_flag
C1 S1 C4 91.91(16) yes
C2 S1A C4 96.3(4) yes
O1 S2 N1 108.73(10) yes
O1 S2 C4 108.83(11) yes
O1 S2 O2 120.05(10) yes
O2 S2 C4 107.17(12) yes
N1 S2 C4 107.33(10) yes
O2 S2 N1 104.06(10) yes
S2 N1 C5 126.32(16) yes
N3 N2 C8 112.91(18) yes
N3 N2 C10 119.06(18) yes
C8 N2 C10 128.01(19) yes
N2 N3 C6 104.17(16) yes
S1 C1 C2 115.5(2) yes
C2 C1 C3A 108.6(7) no
S2 N1 H1N 113.9(18) no
C5 N1 H1N 118.5(18) no
C1 C2 C3 110.9(4) no
S1A C2 C1 118.7(4) yes
C2 C3 C4 113.7(4) no
C1 C3A C4 104.5(12) no
S1 C4 C3 107.9(3) yes
S2 C4 C3A 129.1(7) yes
S1A C4 S2 119.4(3) yes
S2 C4 C3 128.3(3) yes
S1 C4 S2 123.50(17) yes
S1A C4 C3A 111.6(8) yes
O3 C5 C6 124.5(2) yes
O3 C5 N1 122.7(2) yes
N1 C5 C6 112.78(19) yes
C5 C6 C7 128.2(2) no
N3 C6 C7 111.90(19) yes
N3 C6 C5 119.91(19) yes
C6 C7 C8 104.9(2) no
C7 C8 C9 131.6(3) no
N2 C8 C9 122.3(2) yes
N2 C8 C7 106.1(2) yes
N2 C10 C11A 110.0(5) yes
N2 C10 C11 113.2(2) yes
C10 C11 C12 116.2(2) no
C10 C11 C16 123.7(3) no
C12 C11 C16 120.0(2) no
C10 C11A C12A 126.4(7) no
C10 C11A C16A 113.6(8) no
C12A C11A C16A 120.0(9) no
C11 C12 C13 120.0(2) no
C11A C12A C13A 120.0(7) no
C12 C13 C14 120.0(2) no
C12A C13A C14A 120.0(8) no
Cl1 C14 C13 123.98(18) yes
Cl1 C14 C15 115.95(18) yes
C13 C14 C15 120.0(2) no
Cl1A C14A C13A 104.5(7) yes
Cl1A C14A C15A 135.5(6) yes
C13A C14A C15A 120.0(7) no
C14 C15 C16 120.0(2) no
C14A C15A C16A 120.0(8) no
Cl2 C16 C11 120.2(3) yes
Cl2 C16 C15 119.6(3) yes
C11 C16 C15 120.0(3) no
C11A C16A C15A 120.0(10) no
Cl2A C16A C11A 126.3(10) yes
Cl2A C16A C15A 107.6(9) yes
S1 C1 H1 122.00 no
C2 C1 H1 122.00 no
C3A C1 H1 129.00 no
S1A C2 H2 116.00 no
C1 C2 H2 125.00 no
C3 C2 H2 125.00 no
C2 C3 H3 123.00 no
C4 C3 H3 123.00 no
C4 C3A H3A 128.00 no
C1 C3A H3A 128.00 no
C8 C7 H7 128.00 no
C6 C7 H7 128.00 no
C8 C9 H9A 109.00 no
H9A C9 H9B 109.00 no
C8 C9 H9B 110.00 no
C8 C9 H9C 110.00 no
H9B C9 H9C 109.00 no
H9A C9 H9C 109.00 no
N2 C10 H10B 109.00 no
C11 C10 H10A 109.00 no
C11A C10 H10A 110.00 no
C11A C10 H10B 111.00 no
C11 C10 H10B 109.00 no
N2 C10 H10A 109.00 no
H10A C10 H10B 108.00 no
C13 C12 H12 120.00 no
C11 C12 H12 120.00 no
C13A C12A H12A 120.00 no
C11A C12A H12A 120.00 no
C14 C13 H13 120.00 no
C12 C13 H13 120.00 no
C14A C13A H13A 120.00 no
C12A C13A H13A 120.00 no
C16 C15 H15 120.00 no
C14 C15 H15 120.00 no
C14A C15A H15A 120.00 no
C16A C15A H15A 120.00 no

loop_
_geom_bond_atom_site_label_1
_geom_bond_atom_site_label_2
_geom_bond_distance
_geom_bond_publ_flag
Cl1 C14 1.733(3) yes
Cl1A C14A 1.723(12) yes
Cl2 C16 1.760(5) yes
Cl2A C16A 1.561(17) yes
S1 C4 1.688(3) yes
S1 C1 1.654(4) yes
S1A C4 1.583(6) yes
S1A C2 1.550(7) yes
S2 O2 1.4362(18) yes
S2 N1 1.641(2) yes
S2 C4 1.733(3) yes
S2 O1 1.4184(18) yes
O3 C5 1.210(3) yes
N1 C5 1.396(3) yes
N2 N3 1.343(3) yes
N2 C8 1.359(3) yes
N2 C10 1.461(3) yes
N3 C6 1.336(3) yes
C1 C2 1.329(5) no
C1 C3A 1.522(19) no
N1 H1N 0.84(3) no
C2 C3 1.349(6) no
C3 C4 1.439(6) no
C3A C4 1.516(19) no
C5 C6 1.472(3) no
C6 C7 1.399(3) no
C7 C8 1.376(3) no
C8 C9 1.491(4) no
C10 C11A 1.540(10) no
C10 C11 1.530(4) no
C11 C12 1.391(4) no
C11 C16 1.390(5) no
C11A C16A 1.389(15) no
C11A C12A 1.391(14) no
C12 C13 1.390(4) no
C12A C13A 1.390(11) no
C13 C14 1.390(3) no
C13A C14A 1.391(10) no
C14 C15 1.390(3) no
C14A C15A 1.390(13) no
C15 C16 1.390(4) no
C15A C16A 1.390(14) no
C1 H1 0.9300 no
C2 H2 0.9300 no
C3 H3 0.9300 no
C3A H3A 0.9300 no
C7 H7 0.9300 no
C9 H9A 0.9600 no
C9 H9C 0.9600 no
C9 H9B 0.9600 no
C10 H10A 0.9700 no
C10 H10B 0.9700 no
C12 H12 0.9300 no
C12A H12A 0.9300 no
C13 H13 0.9300 no
C13A H13A 0.9300 no
C15 H15 0.9300 no
C15A H15A 0.9300 no

loop_
_geom_hbond_atom_site_label_D
_geom_hbond_atom_site_label_H
_geom_hbond_atom_site_label_A
_geom_hbond_site_symmetry_A
_geom_hbond_distance_DH
_geom_hbond_distance_HA
_geom_hbond_distance_DA
_geom_hbond_angle_DHA
_geom_hbond_publ_flag
N1 H1N N3 . 0.84(3) 2.35(3) 2.694(3) 105(2) no
N1 H1N O2 2_666 0.84(3) 2.27(3) 3.029(3) 150(3) yes
C7 H7 O3 2_756 0.93 2.59 3.437(3) 152 yes
C10 H10B Cl2 . 0.97 2.60 3.134(4) 115 yes
C10 H10B Cl2A . 0.97 2.50 3.012(12) 112 yes
C10 H10B O1 2_656 0.97 2.52 3.141(3) 122 yes
C12 H12 N3 . 0.93 2.61 3.224(3) 124 yes
C12 H12 O2 2_666 0.93 2.51 3.348(3) 150 yes
C15 H15 Cg1 1_554 0.93 2.97 3.893(3) 174 yes
C15A H15A Cg1 1_554 0.93 2.95 3.836(8) 159 yes

loop_
_geom_torsion_atom_site_label_1
_geom_torsion_atom_site_label_2
_geom_torsion_atom_site_label_3
_geom_torsion_atom_site_label_4
_geom_torsion
_geom_torsion_publ_flag
C1 S1 C4 S2 -176.25(16) no
C1 S1 C4 C3 -2.0(3) no
C4 S1 C1 C2 -0.1(3) no
O1 S2 N1 C5 -44.1(2) no
O2 S2 N1 C5 -173.15(18) no
C4 S2 N1 C5 73.5(2) no
O2 S2 C4 S1 175.63(16) no
N1 S2 C4 S1 -73.11(18) no
O1 S2 C4 C3 -128.6(3) no
O2 S2 C4 C3 2.6(3) no
N1 S2 C4 C3 113.9(3) no
O1 S2 C4 S1 44.39(19) no
S2 N1 C5 C6 179.75(16) no
S2 N1 C5 O3 -2.0(3) no
C8 N2 C10 C11 -88.0(3) no
C8 N2 N3 C6 -0.6(2) no
N3 N2 C8 C7 0.7(3) no
N3 N2 C10 C11 90.2(2) no
C10 N2 C8 C7 178.9(2) no
C10 N2 N3 C6 -179.01(19) no
C10 N2 C8 C9 -0.8(4) no
N3 N2 C8 C9 -179.1(2) no
N2 N3 C6 C5 178.40(18) no
N2 N3 C6 C7 0.3(2) no
S1 C1 C2 C3 2.4(4) no
C1 C2 C3 C4 -4.0(5) no
C2 C3 C4 S1 3.8(5) no
C2 C3 C4 S2 177.7(3) no
O3 C5 C6 C7 -12.2(4) no
N1 C5 C6 N3 -11.7(3) no
N1 C5 C6 C7 166.0(2) no
O3 C5 C6 N3 170.1(2) no
N3 C6 C7 C8 0.1(3) no
C5 C6 C7 C8 -177.8(2) no
C6 C7 C8 C9 179.3(3) no
C6 C7 C8 N2 -0.5(3) no
N2 C10 C11 C12 -55.0(4) no
N2 C10 C11 C16 128.4(4) no
C10 C11 C12 C13 -176.8(3) no
C16 C11 C12 C13 0.0(6) no
C10 C11 C16 Cl2 2.2(6) no
C10 C11 C16 C15 176.6(4) no
C12 C11 C16 Cl2 -174.4(3) no
C12 C11 C16 C15 0.0(7) no
C11 C12 C13 C14 0.0(5) no
C12 C13 C14 Cl1 177.4(3) no
C12 C13 C14 C15 0.0(5) no
Cl1 C14 C15 C16 -177.6(3) no
C13 C14 C15 C16 0.0(6) no
C14 C15 C16 Cl2 174.4(3) no
C14 C15 C16 C11 0.0(7) no
